data_4109608
loop_
_publ_author_name
'Laura de Quadras'
'Eike B. Bauer'
'Wolfgang Mohr'
'James C. Bohling'
'Thomas B. Peters'
'Jos\'e Miguel Mart\'in-Alvarez'
'Frank Hampel'
'John A. Gladysz'

_publ_section_title
;
 sp Carbon Chains Surrounded by sp3 Carbon Double Helices: Directed
 Syntheses of Wirelike Pt(C\\tbC)nPt Moieties That Are Spanned by Two
 P(CH2)mP Linkages via Alkene Metathesis
;
_journal_name_full 'Journal of the American Chemical Society'
_journal_page_first 8296
_journal_page_last 8309
_journal_paper_doi 10.1021/ja071612n
_journal_volume 129
_journal_year 2007
_chemical_formula_sum 'C53 H61 F5 P2 Pt Si'
_chemical_formula_weight 1078.14
_chemical_name_systematic
; 
 ? 
;
_space_group_IT_number 2
_symmetry_cell_setting triclinic
_symmetry_space_group_name_Hall '-P 1'
_symmetry_space_group_name_H-M 'P -1'
_atom_sites_solution_hydrogens geom
_atom_sites_solution_primary direct
_atom_sites_solution_secondary difmap
_audit_creation_method SHELXL-97
_cell_angle_alpha 84.848(1)
_cell_angle_beta 88.311(1)
_cell_angle_gamma 85.263(1)
_cell_formula_units_Z 4
_cell_length_a 11.5289(2)
_cell_length_b 15.3365(2)
_cell_length_c 28.3205(3)
_cell_measurement_reflns_used 18595
_cell_measurement_temperature 173(2)
_cell_volume 4968.94(12)
_computing_cell_refinement DENZO-SMN
_computing_data_collection 'Nonius Collect'
_computing_data_reduction DENZO-SMN
_computing_molecular_graphics 'SHELXTL NT'
_computing_publication_material 'SHELXTL NT'
_computing_structure_refinement 'SHELXL-97 (Sheldrick, 1997)'
_computing_structure_solution 'SHELXS-97 (Sheldrick, 1990)'
_diffrn_ambient_temperature 173(2)
_diffrn_detector_area_resol_mean 9
_diffrn_measured_fraction_theta_full 0.985
_diffrn_measured_fraction_theta_max 0.985
_diffrn_measurement_device_type 'Nonius KappaCCd'
_diffrn_radiation_monochromator graphite
_diffrn_radiation_source 'fine-focus rotating anode'
_diffrn_radiation_type MoK\a
_diffrn_radiation_wavelength 0.71073
_diffrn_reflns_av_R_equivalents 0.0304
_diffrn_reflns_av_sigmaI/netI 0.0537
_diffrn_reflns_limit_h_max 14
_diffrn_reflns_limit_h_min -14
_diffrn_reflns_limit_k_max 19
_diffrn_reflns_limit_k_min -19
_diffrn_reflns_limit_l_max 34
_diffrn_reflns_limit_l_min -36
_diffrn_reflns_number 38475
_diffrn_reflns_theta_full 27.51
_diffrn_reflns_theta_max 27.51
_diffrn_reflns_theta_min 1.34
_exptl_absorpt_coefficient_mu 2.965
_exptl_absorpt_correction_T_max 0.4699
_exptl_absorpt_correction_T_min 0.4234
_exptl_absorpt_correction_type empirical
_exptl_absorpt_process_details Scalepack
_exptl_crystal_colour yellow
_exptl_crystal_density_diffrn 1.441
_exptl_crystal_description plate
_exptl_crystal_F_000 2184
_exptl_crystal_size_max 0.35
_exptl_crystal_size_mid 0.35
_exptl_crystal_size_min 0.30
_refine_diff_density_max 1.814
_refine_diff_density_min -1.232
_refine_diff_density_rms 0.151
_refine_ls_extinction_method none
_refine_ls_goodness_of_fit_ref 1.038
_refine_ls_hydrogen_treatment mixed
_refine_ls_matrix_type full
_refine_ls_number_parameters 1106
_refine_ls_number_reflns 22462
_refine_ls_number_restraints 30
_refine_ls_restrained_S_all 1.048
_refine_ls_R_factor_all 0.0531
_refine_ls_R_factor_gt 0.0354
_refine_ls_shift/su_max 0.216
_refine_ls_shift/su_mean 0.031
_refine_ls_structure_factor_coef Fsqd
_refine_ls_weighting_details 'calc w=1/[\s^2^(Fo^2^)+(0.0602P)^2^+0.0000P] where P=(Fo^2^+2Fc^2^)/3'
_refine_ls_weighting_scheme calc
_refine_ls_wR_factor_gt 0.0886
_refine_ls_wR_factor_ref 0.1059
_reflns_number_gt 17565
_reflns_number_total 22462
_reflns_threshold_expression >2sigma(I)
_cod_data_source_file ja071612nsi20070411_101851.cif
_cod_data_source_block ldq07
_cod_database_code 4109608

loop_
_symmetry_equiv_pos_as_xyz
'x, y, z'
'-x, -y, -z'

loop_
_atom_site_label
_atom_site_type_symbol
_atom_site_fract_x
_atom_site_fract_y
_atom_site_fract_z
_atom_site_U_iso_or_equiv
_atom_site_adp_type
_atom_site_occupancy
_atom_site_symmetry_multiplicity
_atom_site_calc_flag
_atom_site_refinement_flags
Pt1 Pt 0.417594(13) 0.745489(10) 0.278433(5) 0.02128(5) Uani 1 1 d .
P1 P 0.61416(9) 0.72616(7) 0.29081(4) 0.0231(2) Uani 1 1 d .
Si1 Si 0.2955(2) 0.53052(17) 0.52633(7) 0.0942(8) Uani 1 1 d D
C1 C 0.3918(4) 0.6876(3) 0.34387(15) 0.0284(9) Uani 1 1 d .
C1B C 0.173(3) 0.591(2) 0.5585(12) 0.116(3) Uani 0.231(7) 1 d PD
H1BA H 0.1010 0.5829 0.5438 0.175 Uiso 0.231(7) 1 d PR
H1BB H 0.1698 0.5674 0.5911 0.175 Uiso 0.231(7) 1 d PR
H1BC H 0.1842 0.6524 0.5570 0.175 Uiso 0.231(7) 1 d PR
C1BB C 0.4036(11) 0.5688(7) 0.5696(3) 0.116(3) Uani 0.77 1 d PD
H1BG H 0.4813 0.5469 0.5614 0.175 Uiso 0.769(7) 1 d PR
H1BH H 0.3988 0.6318 0.5673 0.175 Uiso 0.769(7) 1 d PR
H1BI H 0.3844 0.5469 0.6014 0.175 Uiso 0.769(7) 1 d PR
C1A C 0.317(6) 0.4095(12) 0.5379(15) 0.116(3) Uani 0.231(7) 1 d PD
H1AA H 0.2651 0.3856 0.5173 0.175 Uiso 0.231(7) 1 d PR
H1AB H 0.3956 0.3890 0.5306 0.175 Uiso 0.231(7) 1 d PR
H1AC H 0.2980 0.3909 0.5703 0.175 Uiso 0.231(7) 1 d PR
C1AA C 0.3395(18) 0.4111(6) 0.5253(4) 0.116(3) Uani 0.77 1 d PD
H1AG H 0.2904 0.3851 0.5046 0.175 Uiso 0.769(7) 1 d PR
H1AH H 0.4190 0.4030 0.5145 0.175 Uiso 0.769(7) 1 d PR
H1AI H 0.3319 0.3835 0.5569 0.175 Uiso 0.769(7) 1 d PR
C1C C 0.244(4) 0.6066(19) 0.5716(10) 0.116(3) Uani 0.231(7) 1 d PD
H1CA H 0.1616 0.6190 0.5681 0.175 Uiso 0.231(7) 1 d PR
H1CB H 0.2593 0.5794 0.6030 0.175 Uiso 0.231(7) 1 d PR
H1CC H 0.2818 0.6603 0.5669 0.175 Uiso 0.231(7) 1 d PR
C1CC C 0.1356(9) 0.5334(8) 0.5292(4) 0.116(3) Uani 0.77 1 d PD
H1CG H 0.1077 0.5090 0.5020 0.175 Uiso 0.769(7) 1 d PR
H1CH H 0.1117 0.4998 0.5576 0.175 Uiso 0.769(7) 1 d PR
H1CI H 0.1041 0.5932 0.5298 0.175 Uiso 0.769(7) 1 d PR
P2 P 0.21957(9) 0.76894(7) 0.26789(4) 0.0224(2) Uani 1 1 d .
C2 C 0.3738(4) 0.6551(3) 0.38345(15) 0.0317(10) Uani 1 1 d .
C3 C 0.3485(4) 0.6182(3) 0.42817(16) 0.0368(11) Uani 1 1 d .
C4 C 0.3260(5) 0.5839(4) 0.46723(17) 0.0479(13) Uani 1 1 d .
C21 C 0.4405(3) 0.8078(3) 0.21183(13) 0.0220(8) Uani 1 1 d .
F22 F 0.4244(2) 0.67990(17) 0.17173(9) 0.0381(7) Uani 1 1 d .
C22 C 0.4381(4) 0.7678(3) 0.17001(14) 0.0246(9) Uani 1 1 d .
F23 F 0.4435(3) 0.76784(19) 0.08629(9) 0.0471(7) Uani 1 1 d .
C23 C 0.4486(4) 0.8110(3) 0.12546(14) 0.0288(10) Uani 1 1 d .
F24 F 0.4727(3) 0.94329(19) 0.07809(9) 0.0537(8) Uani 1 1 d .
C24 C 0.4641(4) 0.8990(3) 0.12123(15) 0.0335(11) Uani 1 1 d .
F25 F 0.4858(3) 1.02869(18) 0.15799(10) 0.0580(9) Uani 1 1 d .
C25 C 0.4685(4) 0.9420(3) 0.16158(16) 0.0335(10) Uani 1 1 d .
F26 F 0.4640(3) 0.94275(17) 0.24375(9) 0.0419(7) Uani 1 1 d .
C26 C 0.4571(4) 0.8971(3) 0.20523(15) 0.0284(10) Uani 1 1 d .
C31 C 0.6730(4) 0.6118(3) 0.29419(14) 0.0265(9) Uani 1 1 d .
C32 C 0.7923(4) 0.5907(3) 0.29409(17) 0.0380(11) Uani 1 1 d .
H32A H 0.8439 0.6359 0.2936 0.046 Uiso 1 1 calc R
C33 C 0.8366(5) 0.5033(3) 0.29478(19) 0.0463(13) Uani 1 1 d .
H33A H 0.9185 0.4894 0.2945 0.056 Uiso 1 1 calc R
C34 C 0.7630(5) 0.4368(3) 0.29592(17) 0.0422(12) Uani 1 1 d .
H34A H 0.7936 0.3773 0.2965 0.051 Uiso 1 1 calc R
C35 C 0.6439(5) 0.4577(3) 0.29616(19) 0.0442(13) Uani 1 1 d .
H35A H 0.5925 0.4122 0.2969 0.053 Uiso 1 1 calc R
C36 C 0.5992(4) 0.5445(3) 0.29529(16) 0.0339(10) Uani 1 1 d .
H36A H 0.5173 0.5581 0.2955 0.041 Uiso 1 1 calc R
C41 C 0.7050(3) 0.7778(3) 0.24416(14) 0.0252(9) Uani 1 1 d .
C42 C 0.7166(4) 0.7390(3) 0.20178(15) 0.0328(10) Uani 1 1 d .
H42A H 0.6811 0.6861 0.1989 0.039 Uiso 1 1 calc R
C43 C 0.7790(4) 0.7761(3) 0.16343(16) 0.0379(11) Uani 1 1 d .
H43A H 0.7862 0.7486 0.1346 0.045 Uiso 1 1 calc R
C44 C 0.8308(4) 0.8539(3) 0.16751(17) 0.0385(11) Uani 1 1 d .
H44A H 0.8725 0.8804 0.1413 0.046 Uiso 1 1 calc R
C45 C 0.8211(4) 0.8921(3) 0.20975(18) 0.0425(12) Uani 1 1 d .
H45A H 0.8578 0.9445 0.2127 0.051 Uiso 1 1 calc R
C46 C 0.7587(4) 0.8553(3) 0.24807(17) 0.0335(10) Uani 1 1 d .
H46A H 0.7524 0.8827 0.2769 0.040 Uiso 1 1 calc R
C51 C 0.1751(3) 0.8688(3) 0.23099(14) 0.0235(9) Uani 1 1 d .
C52 C 0.1564(4) 0.8700(3) 0.18259(14) 0.0263(9) Uani 1 1 d .
H52A H 0.1636 0.8163 0.1681 0.032 Uiso 1 1 calc R
C53 C 0.1276(4) 0.9474(3) 0.15520(15) 0.0323(10) Uani 1 1 d .
H53A H 0.1149 0.9467 0.1222 0.039 Uiso 1 1 calc R
C54 C 0.1173(4) 1.0263(3) 0.17612(16) 0.0336(10) Uani 1 1 d .
H54A H 0.0971 1.0797 0.1575 0.040 Uiso 1 1 calc R
C55 C 0.1362(4) 1.0272(3) 0.22390(16) 0.0325(10) Uani 1 1 d .
H55A H 0.1288 1.0813 0.2381 0.039 Uiso 1 1 calc R
C56 C 0.1662(4) 0.9489(3) 0.25139(16) 0.0303(10) Uani 1 1 d .
H56A H 0.1806 0.9500 0.2842 0.036 Uiso 1 1 calc R
C61 C 0.1619(4) 0.6801(3) 0.24031(14) 0.0252(9) Uani 1 1 d .
C62 C 0.0494(4) 0.6868(3) 0.22234(15) 0.0291(10) Uani 1 1 d .
H62A H 0.0003 0.7393 0.2244 0.035 Uiso 1 1 calc R
C63 C 0.0099(4) 0.6168(3) 0.20154(17) 0.0397(12) Uani 1 1 d .
H63A H -0.0666 0.6216 0.1894 0.048 Uiso 1 1 calc R
C64 C 0.0800(5) 0.5405(3) 0.19821(18) 0.0417(12) Uani 1 1 d .
H64A H 0.0521 0.4931 0.1836 0.050 Uiso 1 1 calc R
C65 C 0.1906(4) 0.5326(3) 0.21611(17) 0.0380(11) Uani 1 1 d .
H65A H 0.2384 0.4795 0.2142 0.046 Uiso 1 1 calc R
C66 C 0.2324(4) 0.6021(3) 0.23688(16) 0.0316(10) Uani 1 1 d .
H66A H 0.3091 0.5966 0.2488 0.038 Uiso 1 1 calc R
C101 C 0.6495(4) 0.7680(3) 0.34674(14) 0.0296(10) Uani 1 1 d .
H10A H 0.6265 0.7261 0.3733 0.035 Uiso 1 1 calc R
H10B H 0.7349 0.7710 0.3478 0.035 Uiso 1 1 calc R
C102 C 0.5895(4) 0.8589(3) 0.35376(16) 0.0370(11) Uani 1 1 d .
H10C H 0.6190 0.9022 0.3292 0.044 Uiso 1 1 calc R
H10D H 0.5048 0.8577 0.3494 0.044 Uiso 1 1 calc R
C103 C 0.6098(5) 0.8885(4) 0.40259(19) 0.0559(16) Uani 1 1 d .
H10E H 0.5855 0.9520 0.4025 0.067 Uiso 1 1 calc R
H10F H 0.6941 0.8804 0.4091 0.067 Uiso 1 1 calc R
C104 C 0.5418(7) 0.8371(5) 0.4433(2) 0.072(2) Uani 1 1 d .
H10G H 0.4594 0.8376 0.4343 0.087 Uiso 1 1 calc R
H10H H 0.5745 0.7751 0.4464 0.087 Uiso 1 1 calc R
C105 C 0.5455(7) 0.8724(5) 0.4899(2) 0.082(2) Uani 1 1 d .
H10I H 0.6279 0.8699 0.4991 0.098 Uiso 1 1 calc R
H10J H 0.5161 0.9351 0.4862 0.098 Uiso 1 1 calc R
C106 C 0.4793(7) 0.8284(6) 0.5290(3) 0.099(3) Uani 1 1 d .
H10K H 0.4868 0.8613 0.5572 0.119 Uiso 1 1 calc R
H10R H 0.5193 0.7693 0.5364 0.119 Uiso 1 1 calc R
C107 C 0.3531(7) 0.8165(5) 0.5246(2) 0.085(2) Uani 1 1 d .
H10L H 0.3444 0.7771 0.4994 0.101 Uiso 1 1 calc R
H10M H 0.3246 0.7869 0.5547 0.101 Uiso 1 1 calc R
C108 C 0.2796(8) 0.8975(5) 0.5138(3) 0.088(2) Uani 1 1 d .
H10N H 0.2985 0.9214 0.4811 0.106 Uiso 1 1 calc R
H10O H 0.2990 0.9409 0.5356 0.106 Uiso 1 1 calc R
C109 C 0.1446(7) 0.8875(5) 0.5179(2) 0.079(2) Uani 1 1 d .
H10P H 0.1246 0.8670 0.5511 0.095 Uiso 1 1 calc R
H10Q H 0.1028 0.9460 0.5108 0.095 Uiso 1 1 calc R
C110 C 0.1015(6) 0.8245(4) 0.4854(2) 0.0707(19) Uani 1 1 d .
H11A H 0.1364 0.8363 0.4534 0.085 Uiso 1 1 calc R
H11B H 0.1283 0.7637 0.4973 0.085 Uiso 1 1 calc R
C111 C -0.0292(6) 0.8315(4) 0.48183(19) 0.0634(18) Uani 1 1 d .
H11C H -0.0539 0.8880 0.4639 0.076 Uiso 1 1 calc R
H11D H -0.0638 0.8328 0.5142 0.076 Uiso 1 1 calc R
C112 C -0.0787(6) 0.7572(4) 0.45791(19) 0.0587(16) Uani 1 1 d .
H11E H -0.0666 0.7022 0.4790 0.070 Uiso 1 1 calc R
H11F H -0.1637 0.7708 0.4548 0.070 Uiso 1 1 calc R
C113 C -0.0261(5) 0.7408(3) 0.40896(16) 0.0431(12) Uani 1 1 d .
H11G H 0.0571 0.7202 0.4124 0.052 Uiso 1 1 calc R
H11H H -0.0657 0.6933 0.3963 0.052 Uiso 1 1 calc R
C114 C -0.0357(4) 0.8207(3) 0.37356(16) 0.0358(11) Uani 1 1 d .
H11I H 0.0075 0.8672 0.3854 0.043 Uiso 1 1 calc R
H11J H -0.1185 0.8431 0.3713 0.043 Uiso 1 1 calc R
C115 C 0.0113(4) 0.8029(3) 0.32409(15) 0.0321(10) Uani 1 1 d .
H11K H -0.0280 0.7539 0.3128 0.038 Uiso 1 1 calc R
H11L H -0.0063 0.8556 0.3019 0.038 Uiso 1 1 calc R
C116 C 0.1419(4) 0.7795(3) 0.32436(14) 0.0272(9) Uani 1 1 d .
H11M H 0.1562 0.7232 0.3441 0.033 Uiso 1 1 calc R
H11N H 0.1777 0.8249 0.3406 0.033 Uiso 1 1 calc R
P1' P 0.23001(9) 0.27134(7) 0.10104(4) 0.0235(2) Uani 1 1 d .
C1' C 0.0593(4) 0.3025(3) 0.18562(15) 0.0273(9) Uani 1 1 d .
C1C' C 0.1522(6) 0.3393(4) 0.41452(17) 0.0634(19) Uani 1 1 d .
H1CD H 0.0697 0.3279 0.4165 0.095 Uiso 1 1 calc R
H1CE H 0.1714 0.3695 0.4420 0.095 Uiso 1 1 calc R
H1CF H 0.2002 0.2836 0.4143 0.095 Uiso 1 1 calc R
C1B' C 0.1097(5) 0.5213(3) 0.36225(17) 0.0445(13) Uani 1 1 d .
H1BD H 0.0265 0.5179 0.3695 0.067 Uiso 1 1 calc R
H1BE H 0.1197 0.5553 0.3316 0.067 Uiso 1 1 calc R
H1BF H 0.1452 0.5502 0.3871 0.067 Uiso 1 1 calc R
C1A' C 0.3408(5) 0.4144(4) 0.3481(2) 0.0633(17) Uani 1 1 d .
H1AD H 0.3779 0.3548 0.3469 0.095 Uiso 1 1 calc R
H1AE H 0.3743 0.4426 0.3736 0.095 Uiso 1 1 calc R
H1AF H 0.3539 0.4485 0.3177 0.095 Uiso 1 1 calc R
Pt2 Pt 0.032144(13) 0.281489(10) 0.118149(5) 0.02184(5) Uani 1 1 d .
P2' P -0.16522(9) 0.29203(7) 0.13589(4) 0.0236(2) Uani 1 1 d .
Si2 Si 0.18096(12) 0.40912(9) 0.35946(4) 0.0340(3) Uani 1 1 d .
C2' C 0.0744(4) 0.3161(3) 0.22647(15) 0.0296(10) Uani 1 1 d .
C3' C 0.0990(4) 0.3382(3) 0.27058(15) 0.0287(10) Uani 1 1 d .
C4' C 0.1254(4) 0.3607(3) 0.30873(15) 0.0325(10) Uani 1 1 d .
C21' C 0.0014(3) 0.2591(3) 0.04861(14) 0.0254(9) Uani 1 1 d .
F22' F -0.0261(2) 0.10907(17) 0.07041(10) 0.0421(7) Uani 1 1 d .
C22' C -0.0225(4) 0.1771(3) 0.03617(15) 0.0307(10) Uani 1 1 d .
F23' F -0.0724(3) 0.0800(2) -0.01942(12) 0.0683(10) Uani 1 1 d .
C23' C -0.0457(4) 0.1604(4) -0.00924(19) 0.0434(13) Uani 1 1 d .
F24' F -0.0685(3) 0.2122(3) -0.08972(10) 0.0737(11) Uani 1 1 d .
C24' C -0.0449(5) 0.2275(4) -0.04484(17) 0.0466(14) Uani 1 1 d .
F25' F -0.0183(3) 0.3746(2) -0.07007(10) 0.0590(9) Uani 1 1 d .
C25' C -0.0208(4) 0.3092(4) -0.03501(16) 0.0386(12) Uani 1 1 d .
F26' F 0.0281(3) 0.40573(18) 0.01860(10) 0.0434(7) Uani 1 1 d .
C26' C 0.0035(4) 0.3230(3) 0.01145(15) 0.0320(10) Uani 1 1 d .
C31' C 0.2918(4) 0.3745(3) 0.08428(15) 0.0273(9) Uani 1 1 d .
C32' C 0.4090(4) 0.3755(3) 0.06893(17) 0.0387(11) Uani 1 1 d .
H32B H 0.4532 0.3214 0.0650 0.046 Uiso 1 1 calc R
C33' C 0.4604(4) 0.4525(3) 0.05959(18) 0.0425(12) Uani 1 1 d .
H33B H 0.5389 0.4521 0.0483 0.051 Uiso 1 1 calc R
C34' C 0.3969(5) 0.5311(4) 0.0667(2) 0.0529(15) Uani 1 1 d .
H34B H 0.4328 0.5847 0.0611 0.063 Uiso 1 1 calc R
C35' C 0.2843(5) 0.5323(3) 0.0816(2) 0.0538(15) Uani 1 1 d .
H35B H 0.2419 0.5867 0.0862 0.065 Uiso 1 1 calc R
C36' C 0.2297(4) 0.4540(3) 0.09029(18) 0.0387(11) Uani 1 1 d .
H36B H 0.1502 0.4555 0.1003 0.046 Uiso 1 1 calc R
C41' C 0.2660(4) 0.2042(3) 0.05169(15) 0.0306(10) Uani 1 1 d .
C42' C 0.2659(4) 0.1133(3) 0.06003(19) 0.0413(12) Uani 1 1 d .
H42B H 0.2582 0.0867 0.0915 0.050 Uiso 1 1 calc R
C43' C 0.2772(5) 0.0617(4) 0.0216(2) 0.0543(16) Uani 1 1 d .
H43B H 0.2761 -0.0003 0.0271 0.065 Uiso 1 1 calc R
C44' C 0.2899(5) 0.0991(5) -0.0236(2) 0.064(2) Uani 1 1 d .
H44B H 0.2970 0.0635 -0.0495 0.077 Uiso 1 1 calc R
C45' C 0.2925(5) 0.1887(5) -0.03137(19) 0.0602(18) Uani 1 1 d .
H45B H 0.3028 0.2145 -0.0628 0.072 Uiso 1 1 calc R
C46' C 0.2802(4) 0.2429(4) 0.00586(16) 0.0420(12) Uani 1 1 d .
H46B H 0.2816 0.3047 0.0000 0.050 Uiso 1 1 calc R
C51' C -0.2274(4) 0.4057(3) 0.13446(15) 0.0281(9) Uani 1 1 d .
C52' C -0.1780(4) 0.4697(3) 0.10477(18) 0.0380(11) Uani 1 1 d .
H52B H -0.1068 0.4559 0.0883 0.046 Uiso 1 1 calc R
C53' C -0.2323(4) 0.5545(3) 0.09887(19) 0.0443(13) Uani 1 1 d .
H53B H -0.1988 0.5982 0.0781 0.053 Uiso 1 1 calc R
C54' C -0.3348(5) 0.5746(3) 0.12324(19) 0.0429(13) Uani 1 1 d .
H54B H -0.3728 0.6321 0.1189 0.051 Uiso 1 1 calc R
C55' C -0.3820(4) 0.5120(3) 0.15372(19) 0.0446(13) Uani 1 1 d .
H55B H -0.4512 0.5269 0.1713 0.053 Uiso 1 1 calc R
C56' C -0.3303(4) 0.4277(3) 0.15922(17) 0.0381(11) Uani 1 1 d .
H56B H -0.3648 0.3844 0.1799 0.046 Uiso 1 1 calc R
C61' C -0.2597(4) 0.2466(3) 0.09460(15) 0.0257(9) Uani 1 1 d .
C62' C -0.3123(4) 0.1690(3) 0.10528(16) 0.0328(10) Uani 1 1 d .
H62B H -0.3035 0.1387 0.1359 0.039 Uiso 1 1 calc R
C63' C -0.3777(4) 0.1349(3) 0.07210(17) 0.0383(11) Uani 1 1 d .
H63B H -0.4141 0.0821 0.0803 0.046 Uiso 1 1 calc R
C64' C -0.3900(4) 0.1771(3) 0.02745(16) 0.0349(11) Uani 1 1 d .
H64B H -0.4336 0.1531 0.0045 0.042 Uiso 1 1 calc R
C65' C -0.3387(4) 0.2548(3) 0.01610(16) 0.0329(10) Uani 1 1 d .
H65B H -0.3471 0.2843 -0.0147 0.039 Uiso 1 1 calc R
C66' C -0.2750(4) 0.2897(3) 0.04956(15) 0.0290(10) Uani 1 1 d .
H66B H -0.2413 0.3437 0.0417 0.035 Uiso 1 1 calc R
C201 C 0.3261(4) 0.2194(3) 0.14805(15) 0.0291(10) Uani 1 1 d .
H20A H 0.2843 0.1738 0.1668 0.035 Uiso 1 1 d R
H20B H 0.3951 0.1896 0.1330 0.035 Uiso 1 1 d R
C202 C 0.3682(4) 0.2819(3) 0.18191(16) 0.0354(11) Uani 1 1 d .
H20C H 0.2998 0.3134 0.1966 0.043 Uiso 1 1 d R
H20D H 0.4134 0.3262 0.1637 0.043 Uiso 1 1 d R
C203 C 0.4441(4) 0.2336(4) 0.22116(17) 0.0444(13) Uani 1 1 d .
H20E H 0.5049 0.1947 0.2064 0.053 Uiso 1 1 calc R
H20F H 0.4838 0.2774 0.2370 0.053 Uiso 1 1 calc R
C204 C 0.3787(5) 0.1799(4) 0.25771(18) 0.0501(14) Uani 1 1 d .
H20G H 0.3412 0.1347 0.2421 0.060 Uiso 1 1 d R
H20H H 0.3164 0.2184 0.2718 0.060 Uiso 1 1 d R
C205 C 0.4556(5) 0.1339(4) 0.29763(19) 0.0601(16) Uani 1 1 d .
H20I H 0.4937 0.1787 0.3134 0.072 Uiso 1 1 d R
H20J H 0.5175 0.0945 0.2838 0.072 Uiso 1 1 d R
C206 C 0.3838(7) 0.0800(4) 0.3349(2) 0.080(2) Uani 1 1 d .
H20K H 0.3304 0.0461 0.3184 0.096 Uiso 1 1 d R
H20L H 0.4372 0.0377 0.3538 0.096 Uiso 1 1 d R
C207 C 0.3155(7) 0.1359(5) 0.3669(2) 0.082(2) Uani 1 1 d .
H20M H 0.2631 0.1790 0.3479 0.098 Uiso 1 1 d R
H20N H 0.3691 0.1691 0.3837 0.098 Uiso 1 1 d R
C208 C 0.2404(6) 0.0821(4) 0.4041(2) 0.0698(19) Uani 1 1 d .
H20O H 0.2918 0.0331 0.4191 0.084 Uiso 1 1 d R
H20R H 0.2138 0.1205 0.4293 0.084 Uiso 1 1 d R
C209 C 0.1372(6) 0.0443(4) 0.3862(2) 0.0666(19) Uani 1 1 d .
H20P H 0.0997 0.0105 0.4131 0.080 Uiso 1 1 d R
H20Q H 0.1638 0.0026 0.3627 0.080 Uiso 1 1 d R
C210 C 0.0471(7) 0.1099(5) 0.3637(2) 0.0938(17) Uani 1 1 d D
H21A H 0.0747 0.1314 0.3329 0.113 Uiso 1 1 d R
H21B H 0.0333 0.1588 0.3826 0.113 Uiso 1 1 d R
C211 C -0.0685(8) 0.0685(6) 0.3573(3) 0.0938(17) Uani 0.75 1 d PD
H21C H -0.0842 0.0366 0.3873 0.113 Uiso 0.75 1 d PR
H21D H -0.0548 0.0261 0.3344 0.113 Uiso 0.75 1 d PR
C21A C -0.045(2) 0.0986(16) 0.3348(9) 0.0938(17) Uani 0.25 1 d PD
H21O H -0.1013 0.0673 0.3536 0.113 Uiso 0.25 1 d PR
H21P H -0.0198 0.0662 0.3084 0.113 Uiso 0.25 1 d PR
C212 C -0.1791(10) 0.1250(6) 0.3438(3) 0.0938(17) Uani 0.75 1 d PD
H21E H -0.1884 0.1702 0.3653 0.113 Uiso 0.75 1 d PR
H21L H -0.2435 0.0894 0.3498 0.113 Uiso 0.75 1 d PR
C21B C -0.0972(18) 0.1836(15) 0.3196(9) 0.0938(17) Uani 0.25 1 d PD
H21Q H -0.0439 0.2132 0.2983 0.113 Uiso 0.25 1 d PR
H21R H -0.1159 0.2178 0.3460 0.113 Uiso 0.25 1 d PR
C213 C -0.1946(8) 0.1640(5) 0.2976(2) 0.0938(17) Uani 1 1 d D
H21M H -0.1336 0.2029 0.2921 0.113 Uiso 1 1 d R
H21N H -0.2669 0.1998 0.2970 0.113 Uiso 1 1 d R
C214 C -0.1927(6) 0.1098(3) 0.25504(17) 0.0530(15) Uani 1 1 d .
H21F H -0.1472 0.0529 0.2628 0.064 Uiso 1 1 d R
H21G H -0.2738 0.0972 0.2495 0.064 Uiso 1 1 d R
C215 C -0.1427(4) 0.1542(3) 0.20981(16) 0.0353(11) Uani 1 1 d .
H21H H -0.1470 0.1152 0.1840 0.042 Uiso 1 1 d R
H21I H -0.0596 0.1622 0.2144 0.042 Uiso 1 1 d R
C216 C -0.2066(4) 0.2437(3) 0.19487(14) 0.0294(10) Uani 1 1 d .
H21J H -0.1915 0.2851 0.2185 0.035 Uiso 1 1 d R
H21K H -0.2913 0.2370 0.1957 0.035 Uiso 1 1 d R

loop_
_atom_site_aniso_label
_atom_site_aniso_U_11
_atom_site_aniso_U_22
_atom_site_aniso_U_33
_atom_site_aniso_U_23
_atom_site_aniso_U_13
_atom_site_aniso_U_12
Pt1 0.01974(9) 0.02275(9) 0.02024(9) 0.00239(6) -0.00106(6) 0.00052(6)
P1 0.0194(5) 0.0230(5) 0.0264(6) 0.0001(4) -0.0024(4) -0.0003(4)
Si1 0.127(2) 0.0960(17) 0.0495(11) 0.0378(11) 0.0240(12) -0.0056(15)
C1 0.026(2) 0.031(2) 0.027(2) 0.0050(18) -0.0040(17) -0.0010(18)
C1B 0.166(7) 0.099(5) 0.078(5) 0.040(3) -0.006(5) -0.024(5)
C1BB 0.166(7) 0.099(5) 0.078(5) 0.040(3) -0.006(5) -0.024(5)
C1A 0.166(7) 0.099(5) 0.078(5) 0.040(3) -0.006(5) -0.024(5)
C1AA 0.166(7) 0.099(5) 0.078(5) 0.040(3) -0.006(5) -0.024(5)
C1C 0.166(7) 0.099(5) 0.078(5) 0.040(3) -0.006(5) -0.024(5)
C1CC 0.166(7) 0.099(5) 0.078(5) 0.040(3) -0.006(5) -0.024(5)
P2 0.0199(5) 0.0234(5) 0.0232(5) -0.0004(4) -0.0005(4) 0.0013(4)
C2 0.028(2) 0.037(3) 0.029(2) 0.003(2) -0.0041(18) -0.002(2)
C3 0.036(3) 0.042(3) 0.033(3) 0.003(2) -0.008(2) -0.010(2)
C4 0.056(4) 0.052(3) 0.033(3) 0.012(2) -0.006(2) -0.010(3)
C21 0.024(2) 0.021(2) 0.021(2) 0.0026(16) -0.0012(16) 0.0008(16)
F22 0.0537(18) 0.0262(14) 0.0359(15) -0.0070(11) 0.0086(13) -0.0106(13)
C22 0.023(2) 0.023(2) 0.028(2) -0.0013(17) 0.0029(17) 0.0007(17)
F23 0.067(2) 0.0524(19) 0.0237(14) -0.0079(13) 0.0006(13) -0.0097(16)
C23 0.030(2) 0.036(3) 0.021(2) -0.0049(18) 0.0003(17) -0.0020(19)
F24 0.081(2) 0.0468(18) 0.0292(15) 0.0122(13) 0.0067(14) -0.0040(16)
C24 0.036(3) 0.040(3) 0.021(2) 0.0092(19) 0.0055(18) 0.002(2)
F25 0.097(3) 0.0238(15) 0.0518(18) 0.0062(13) 0.0161(17) -0.0107(16)
C25 0.041(3) 0.020(2) 0.038(3) 0.0043(19) 0.005(2) -0.0017(19)
F26 0.067(2) 0.0276(14) 0.0329(14) -0.0078(11) 0.0031(13) -0.0085(13)
C26 0.031(2) 0.023(2) 0.030(2) -0.0009(18) 0.0044(18) 0.0023(18)
C31 0.028(2) 0.028(2) 0.023(2) -0.0014(17) -0.0030(17) 0.0002(18)
C32 0.027(3) 0.033(3) 0.054(3) -0.006(2) -0.005(2) -0.001(2)
C33 0.037(3) 0.041(3) 0.060(3) -0.009(3) -0.010(2) 0.013(2)
C34 0.053(3) 0.028(3) 0.043(3) -0.002(2) -0.002(2) 0.011(2)
C35 0.043(3) 0.031(3) 0.058(3) -0.002(2) 0.002(2) -0.004(2)
C36 0.031(3) 0.028(2) 0.044(3) -0.005(2) -0.003(2) -0.0027(19)
C41 0.017(2) 0.028(2) 0.029(2) 0.0043(18) -0.0033(16) -0.0031(17)
C42 0.030(3) 0.038(3) 0.031(2) -0.003(2) -0.0019(19) -0.008(2)
C43 0.034(3) 0.051(3) 0.028(2) 0.002(2) -0.0007(19) -0.005(2)
C44 0.033(3) 0.044(3) 0.037(3) 0.006(2) 0.005(2) -0.004(2)
C45 0.039(3) 0.032(3) 0.057(3) 0.001(2) 0.007(2) -0.013(2)
C46 0.030(3) 0.030(2) 0.041(3) -0.007(2) 0.004(2) -0.005(2)
C51 0.020(2) 0.021(2) 0.029(2) -0.0002(17) -0.0001(16) 0.0029(16)
C52 0.030(2) 0.024(2) 0.024(2) -0.0001(17) -0.0016(17) -0.0003(18)
C53 0.033(3) 0.037(3) 0.025(2) 0.0042(19) -0.0048(18) -0.003(2)
C54 0.028(2) 0.025(2) 0.045(3) 0.011(2) -0.001(2) -0.0004(19)
C55 0.035(3) 0.023(2) 0.040(3) -0.0046(19) -0.003(2) 0.0010(19)
C56 0.034(3) 0.029(2) 0.029(2) -0.0046(19) -0.0080(19) 0.0004(19)
C61 0.025(2) 0.026(2) 0.024(2) 0.0027(17) 0.0016(17) -0.0014(17)
C62 0.024(2) 0.028(2) 0.036(2) -0.0034(19) -0.0019(18) -0.0035(18)
C63 0.032(3) 0.043(3) 0.046(3) -0.009(2) -0.006(2) -0.006(2)
C64 0.048(3) 0.031(3) 0.050(3) -0.014(2) 0.005(2) -0.014(2)
C65 0.043(3) 0.023(2) 0.047(3) -0.007(2) 0.001(2) 0.003(2)
C66 0.031(2) 0.025(2) 0.037(3) 0.0025(19) 0.0018(19) 0.0006(19)
C101 0.030(2) 0.035(3) 0.024(2) -0.0038(18) -0.0061(18) 0.0015(19)
C102 0.047(3) 0.030(3) 0.034(3) -0.007(2) -0.003(2) 0.004(2)
C103 0.059(4) 0.053(4) 0.057(4) -0.027(3) -0.011(3) 0.017(3)
C104 0.102(6) 0.072(5) 0.042(3) -0.003(3) -0.005(3) -0.007(4)
C105 0.079(5) 0.098(6) 0.073(5) -0.024(4) -0.005(4) -0.015(5)
C106 0.083(6) 0.118(7) 0.104(6) -0.039(6) 0.033(5) -0.030(5)
C107 0.112(7) 0.087(6) 0.059(4) -0.016(4) 0.011(4) -0.024(5)
C108 0.134(8) 0.063(5) 0.073(5) -0.014(4) -0.024(5) -0.017(5)
C109 0.104(6) 0.064(5) 0.074(5) -0.032(4) -0.010(4) 0.003(4)
C110 0.093(6) 0.059(4) 0.060(4) -0.016(3) -0.011(4) 0.012(4)
C111 0.085(5) 0.066(4) 0.037(3) -0.007(3) 0.016(3) 0.004(4)
C112 0.072(4) 0.060(4) 0.041(3) 0.003(3) 0.017(3) 0.001(3)
C113 0.051(3) 0.041(3) 0.038(3) -0.006(2) 0.013(2) -0.007(2)
C114 0.028(3) 0.040(3) 0.039(3) -0.007(2) 0.005(2) 0.000(2)
C115 0.026(2) 0.038(3) 0.033(2) -0.007(2) -0.0002(18) 0.0000(19)
C116 0.022(2) 0.033(2) 0.027(2) -0.0011(18) -0.0003(17) -0.0010(18)
P1' 0.0193(5) 0.0250(6) 0.0263(6) -0.0049(4) -0.0001(4) 0.0004(4)
C1' 0.023(2) 0.026(2) 0.034(2) -0.0039(18) 0.0000(18) -0.0062(17)
C1C' 0.115(6) 0.054(4) 0.021(3) -0.005(2) 0.004(3) 0.000(4)
C1B' 0.054(3) 0.038(3) 0.042(3) -0.010(2) -0.005(2) -0.001(2)
C1A' 0.034(3) 0.068(4) 0.091(5) -0.021(4) -0.012(3) -0.004(3)
Pt2 0.01960(9) 0.02260(9) 0.02387(9) -0.00558(6) -0.00136(6) -0.00068(6)
P2' 0.0200(5) 0.0234(6) 0.0278(6) -0.0049(4) -0.0010(4) -0.0007(4)
Si2 0.0402(8) 0.0361(7) 0.0270(6) -0.0071(5) -0.0040(5) -0.0043(6)
C2' 0.027(2) 0.031(2) 0.032(2) -0.0079(19) -0.0003(18) -0.0050(19)
C3' 0.026(2) 0.032(2) 0.027(2) -0.0024(19) -0.0004(18) -0.0011(19)
C4' 0.038(3) 0.029(2) 0.030(2) -0.0054(19) -0.001(2) 0.002(2)
C21' 0.019(2) 0.033(2) 0.025(2) -0.0069(18) -0.0010(16) -0.0012(17)
F22' 0.0495(18) 0.0299(15) 0.0473(17) -0.0047(13) -0.0086(13) -0.0021(13)
C22' 0.027(2) 0.033(3) 0.033(2) -0.007(2) -0.0071(18) 0.0034(19)
F23' 0.091(3) 0.049(2) 0.070(2) -0.0323(18) -0.0275(19) -0.0022(19)
C23' 0.038(3) 0.046(3) 0.049(3) -0.025(3) -0.012(2) 0.005(2)
F24' 0.080(3) 0.110(3) 0.0328(17) -0.0280(19) -0.0200(16) 0.010(2)
C24' 0.043(3) 0.070(4) 0.028(3) -0.020(3) -0.009(2) 0.005(3)
F25' 0.051(2) 0.086(3) 0.0354(16) 0.0155(16) -0.0062(14) -0.0030(18)
C25' 0.027(3) 0.057(3) 0.030(2) 0.003(2) -0.0007(19) 0.003(2)
F26' 0.0486(18) 0.0355(16) 0.0458(16) 0.0077(13) -0.0069(13) -0.0113(13)
C26' 0.024(2) 0.040(3) 0.032(2) -0.004(2) 0.0003(18) 0.000(2)
C31' 0.025(2) 0.026(2) 0.031(2) -0.0014(18) -0.0012(18) -0.0042(18)
C32' 0.031(3) 0.040(3) 0.043(3) 0.007(2) -0.002(2) -0.001(2)
C33' 0.031(3) 0.044(3) 0.052(3) 0.009(2) -0.003(2) -0.008(2)
C34' 0.038(3) 0.035(3) 0.084(4) 0.015(3) -0.012(3) -0.013(2)
C35' 0.041(3) 0.029(3) 0.091(4) 0.001(3) -0.012(3) -0.001(2)
C36' 0.027(3) 0.031(3) 0.057(3) -0.003(2) -0.001(2) 0.002(2)
C41' 0.016(2) 0.040(3) 0.035(2) -0.005(2) -0.0031(17) 0.0066(18)
C42' 0.033(3) 0.040(3) 0.052(3) -0.014(2) -0.001(2) 0.003(2)
C43' 0.038(3) 0.052(4) 0.076(4) -0.034(3) -0.008(3) 0.005(3)
C44' 0.043(3) 0.092(5) 0.061(4) -0.051(4) -0.012(3) 0.022(3)
C45' 0.052(4) 0.098(5) 0.030(3) -0.022(3) -0.006(2) 0.017(3)
C46' 0.037(3) 0.056(3) 0.030(3) -0.006(2) -0.004(2) 0.011(2)
C51' 0.025(2) 0.024(2) 0.036(2) -0.0074(18) -0.0066(18) 0.0023(18)
C52' 0.034(3) 0.024(2) 0.057(3) -0.007(2) 0.008(2) -0.002(2)
C53' 0.040(3) 0.027(3) 0.064(4) 0.004(2) 0.005(3) -0.002(2)
C54' 0.045(3) 0.030(3) 0.056(3) -0.014(2) -0.013(2) 0.002(2)
C55' 0.037(3) 0.041(3) 0.054(3) -0.007(3) 0.005(2) 0.011(2)
C56' 0.035(3) 0.035(3) 0.042(3) 0.002(2) 0.003(2) 0.004(2)
C61' 0.022(2) 0.024(2) 0.032(2) -0.0060(18) 0.0021(17) -0.0008(17)
C62' 0.037(3) 0.036(3) 0.027(2) -0.0040(19) 0.0015(19) -0.009(2)
C63' 0.046(3) 0.030(3) 0.043(3) -0.009(2) -0.002(2) -0.017(2)
C64' 0.032(3) 0.040(3) 0.035(3) -0.014(2) -0.009(2) -0.004(2)
C65' 0.030(2) 0.038(3) 0.030(2) -0.001(2) -0.0063(19) 0.001(2)
C66' 0.021(2) 0.027(2) 0.039(3) -0.0019(19) -0.0034(18) -0.0039(18)
C201 0.025(2) 0.032(2) 0.030(2) -0.0030(19) -0.0046(18) -0.0004(19)
C202 0.027(2) 0.045(3) 0.035(3) -0.006(2) -0.0051(19) -0.004(2)
C203 0.036(3) 0.057(3) 0.041(3) -0.009(3) -0.011(2) 0.001(2)
C204 0.051(4) 0.055(4) 0.043(3) 0.001(3) -0.004(3) 0.002(3)
C205 0.060(4) 0.068(4) 0.048(3) 0.001(3) -0.008(3) 0.019(3)
C206 0.125(7) 0.071(5) 0.036(3) 0.006(3) -0.008(4) 0.043(4)
C207 0.127(7) 0.063(5) 0.053(4) -0.009(3) -0.003(4) 0.007(4)
C208 0.111(6) 0.053(4) 0.043(3) 0.008(3) -0.002(4) -0.003(4)
C209 0.100(6) 0.054(4) 0.043(3) -0.003(3) -0.016(3) 0.011(4)
C210 0.158(5) 0.074(3) 0.042(2) -0.0163(19) -0.019(2) 0.056(3)
C211 0.158(5) 0.074(3) 0.042(2) -0.0163(19) -0.019(2) 0.056(3)
C21A 0.158(5) 0.074(3) 0.042(2) -0.0163(19) -0.019(2) 0.056(3)
C212 0.158(5) 0.074(3) 0.042(2) -0.0163(19) -0.019(2) 0.056(3)
C21B 0.158(5) 0.074(3) 0.042(2) -0.0163(19) -0.019(2) 0.056(3)
C213 0.158(5) 0.074(3) 0.042(2) -0.0163(19) -0.019(2) 0.056(3)
C214 0.089(5) 0.034(3) 0.033(3) 0.001(2) -0.002(3) 0.011(3)
C215 0.036(3) 0.029(2) 0.041(3) -0.002(2) -0.003(2) -0.002(2)
C216 0.029(2) 0.033(2) 0.027(2) -0.0058(19) 0.0007(18) -0.0019(19)

loop_
_atom_type_symbol
_atom_type_description
_atom_type_scat_dispersion_real
_atom_type_scat_dispersion_imag
_atom_type_scat_source
C C 0.0033 0.0016 'International Tables Vol C Tables 4.2.6.8 and 6.1.1.4'
H H 0.0000 0.0000 'International Tables Vol C Tables 4.2.6.8 and 6.1.1.4'
F F 0.0171 0.0103 'International Tables Vol C Tables 4.2.6.8 and 6.1.1.4'
Si Si 0.0817 0.0704 'International Tables Vol C Tables 4.2.6.8 and 6.1.1.4'
P P 0.1023 0.0942 'International Tables Vol C Tables 4.2.6.8 and 6.1.1.4'
Pt Pt -1.7033 8.3905 'International Tables Vol C Tables 4.2.6.8 and 6.1.1.4'

loop_
_geom_angle_atom_site_label_1
_geom_angle_atom_site_label_2
_geom_angle_atom_site_label_3
_geom_angle
C1 Pt1 C21 178.32(16)
C1 Pt1 P1 88.47(13)
C21 Pt1 P1 92.63(11)
C1 Pt1 P2 90.91(13)
C21 Pt1 P2 87.95(11)
P1 Pt1 P2 177.89(4)
C31 P1 C41 102.49(19)
C31 P1 C101 106.22(19)
C41 P1 C101 107.5(2)
C31 P1 Pt1 114.00(15)
C41 P1 Pt1 115.16(14)
C101 P1 Pt1 110.74(15)
C4 Si1 C1A 120.5(13)
C4 Si1 C1CC 103.4(4)
C1A Si1 C1CC 94(2)
C4 Si1 C1AA 107.8(4)
C1A Si1 C1AA 13.5(17)
C1CC Si1 C1AA 102.6(8)
C4 Si1 C1C 115.0(11)
C1A Si1 C1C 124.5(16)
C1CC Si1 C1C 72.8(15)
C1AA Si1 C1C 136.8(11)
C4 Si1 C1B 112.6(11)
C1A Si1 C1B 118(2)
C1CC Si1 C1B 43.0(14)
C1AA Si1 C1B 131.5(13)
C1C Si1 C1B 30.0(19)
C4 Si1 C1BB 107.7(4)
C1A Si1 C1BB 102(2)
C1CC Si1 C1BB 130.5(6)
C1AA Si1 C1BB 103.3(7)
C1C Si1 C1BB 59.5(14)
C1B Si1 C1BB 89.1(16)
C2 C1 Pt1 177.9(4)
C1C C1B C1CC 140(2)
C1C C1B Si1 73.8(14)
C1CC C1B Si1 66.8(9)
Si1 C1BB C1C 58.4(8)
C1B C1C Si1 76.3(15)
C1B C1C C1BB 137.5(19)
Si1 C1C C1BB 62.1(9)
C1B C1CC Si1 70.2(10)
C61 P2 C51 105.91(19)
C61 P2 C116 107.66(19)
C51 P2 C116 105.28(19)
C61 P2 Pt1 112.05(14)
C51 P2 Pt1 114.33(14)
C116 P2 Pt1 111.13(14)
C1 C2 C3 177.7(5)
C4 C3 C2 178.6(6)
C3 C4 Si1 178.6(5)
C22 C21 C26 113.8(4)
C22 C21 Pt1 124.7(3)
C26 C21 Pt1 121.5(3)
F22 C22 C23 116.3(4)
F22 C22 C21 119.5(4)
C23 C22 C21 124.3(4)
F23 C23 C24 119.9(4)
F23 C23 C22 120.9(4)
C24 C23 C22 119.2(4)
F24 C24 C23 120.6(4)
F24 C24 C25 120.4(4)
C23 C24 C25 119.0(4)
F25 C25 C26 120.2(4)
F25 C25 C24 119.7(4)
C26 C25 C24 120.1(4)
F26 C26 C25 117.4(4)
F26 C26 C21 119.1(4)
C25 C26 C21 123.5(4)
C32 C31 C36 118.9(4)
C32 C31 P1 120.5(3)
C36 C31 P1 120.6(3)
C31 C32 C33 120.2(5)
C34 C33 C32 120.7(5)
C33 C34 C35 119.3(4)
C34 C35 C36 120.3(5)
C35 C36 C31 120.7(4)
C42 C41 C46 118.7(4)
C42 C41 P1 117.2(3)
C46 C41 P1 124.1(3)
C41 C42 C43 121.3(4)
C42 C43 C44 119.6(4)
C45 C44 C43 119.4(4)
C44 C45 C46 121.1(5)
C45 C46 C41 119.9(4)
C52 C51 C56 118.1(4)
C52 C51 P2 123.0(3)
C56 C51 P2 118.7(3)
C53 C52 C51 121.6(4)
C52 C53 C54 119.6(4)
C55 C54 C53 120.2(4)
C54 C55 C56 120.1(4)
C55 C56 C51 120.4(4)
C66 C61 C62 119.0(4)
C66 C61 P2 118.8(3)
C62 C61 P2 122.3(3)
C63 C62 C61 119.8(4)
C64 C63 C62 120.8(5)
C63 C64 C65 120.0(4)
C64 C65 C66 120.3(4)
C65 C66 C61 120.1(4)
C102 C101 P1 113.5(3)
C103 C102 C101 112.7(4)
C102 C103 C104 113.1(5)
C105 C104 C103 114.5(6)
C106 C105 C104 116.7(7)
C105 C106 C107 121.0(8)
C108 C107 C106 114.9(7)
C107 C108 C109 115.0(7)
C110 C109 C108 114.4(6)
C111 C110 C109 113.1(5)
C110 C111 C112 115.0(5)
C113 C112 C111 115.3(5)
C114 C113 C112 113.9(4)
C113 C114 C115 113.7(4)
C116 C115 C114 111.1(4)
C115 C116 P2 118.7(3)
C31' P1' C41' 105.2(2)
C31' P1' C201 103.4(2)
C41' P1' C201 102.99(19)
C31' P1' Pt2 115.38(14)
C41' P1' Pt2 111.49(14)
C201 P1' Pt2 117.00(15)
C2' C1' Pt2 179.1(4)
C1' Pt2 C21' 179.08(16)
C1' Pt2 P2' 87.98(12)
C21' Pt2 P2' 91.16(11)
C1' Pt2 P1' 91.52(12)
C21' Pt2 P1' 89.34(11)
P2' Pt2 P1' 179.49(4)
C51' P2' C216 104.1(2)
C51' P2' C61' 101.29(19)
C216 P2' C61' 105.3(2)
C51' P2' Pt2 112.63(15)
C216 P2' Pt2 115.29(15)
C61' P2' Pt2 116.66(13)
C4' Si2 C1C' 109.6(2)
C4' Si2 C1B' 108.9(2)
C1C' Si2 C1B' 111.0(3)
C4' Si2 C1A' 106.2(2)
C1C' Si2 C1A' 111.0(3)
C1B' Si2 C1A' 110.0(3)
C1' C2' C3' 173.9(5)
C4' C3' C2' 176.5(5)
C3' C4' Si2 169.3(4)
C26' C21' C22' 114.8(4)
C26' C21' Pt2 123.4(3)
C22' C21' Pt2 121.9(3)
F22' C22' C23' 117.2(4)
F22' C22' C21' 119.3(4)
C23' C22' C21' 123.4(5)
F23' C23' C22' 121.3(5)
F23' C23' C24' 119.4(4)
C22' C23' C24' 119.2(5)
F24' C24' C25' 119.9(5)
F24' C24' C23' 119.9(5)
C25' C24' C23' 120.2(4)
F25' C25' C24' 120.1(4)
F25' C25' C26' 121.1(5)
C24' C25' C26' 118.7(5)
F26' C26' C21' 120.7(4)
F26' C26' C25' 115.6(4)
C21' C26' C25' 123.6(4)
C36' C31' C32' 118.2(4)
C36' C31' P1' 121.4(3)
C32' C31' P1' 120.1(3)
C33' C32' C31' 121.3(5)
C32' C33' C34' 119.3(5)
C35' C34' C33' 120.7(5)
C34' C35' C36' 120.7(5)
C31' C36' C35' 119.8(5)
C46' C41' C42' 120.3(4)
C46' C41' P1' 120.9(4)
C42' C41' P1' 118.5(4)
C41' C42' C43' 119.3(5)
C44' C43' C42' 120.9(6)
C43' C44' C45' 119.3(5)
C44' C45' C46' 121.7(6)
C41' C46' C45' 118.5(5)
C52' C51' C56' 119.1(4)
C52' C51' P2' 119.5(3)
C56' C51' P2' 121.1(4)
C51' C52' C53' 120.2(4)
C54' C53' C52' 119.8(5)
C55' C54' C53' 120.0(5)
C54' C55' C56' 120.7(5)
C55' C56' C51' 120.0(5)
C62' C61' C66' 118.0(4)
C62' C61' P2' 123.2(3)
C66' C61' P2' 118.7(3)
C61' C62' C63' 121.1(4)
C64' C63' C62' 120.3(4)
C63' C64' C65' 119.6(4)
C64' C65' C66' 120.1(4)
C65' C66' C61' 120.9(4)
C202 C201 P1' 115.3(3)
C201 C202 C203 112.3(4)
C204 C203 C202 114.3(4)
C203 C204 C205 113.6(5)
C204 C205 C206 111.6(5)
C207 C206 C205 112.3(6)
C206 C207 C208 112.7(6)
C209 C208 C207 117.0(5)
C208 C209 C210 115.3(6)
C21A C210 C209 130.6(12)
C21A C210 C211 31.4(13)
C209 C210 C211 111.7(7)
C21A C211 C212 79.5(18)
C21A C211 C210 63.7(13)
C212 C211 C210 121.3(9)
C21A C211 C21B 37(2)
C212 C211 C21B 47.3(8)
C210 C211 C21B 79.0(8)
C211 C21A C210 84.9(14)
C211 C21A C21B 123(3)
C210 C21A C21B 107.6(18)
C211 C21A C212 70(2)
C210 C21A C212 127.6(18)
C21B C21A C212 58.2(14)
C213 C212 C21B 56.9(7)
C213 C212 C211 121.1(8)
C21B C212 C211 83.3(11)
C213 C212 C21A 93.3(11)
C21B C212 C21A 55.5(9)
C211 C212 C21A 30.0(10)
C213 C21B C21A 102.1(16)
C213 C21B C212 59.0(10)
C21A C21B C212 66.4(17)
C213 C21B C211 96.8(14)
C21A C21B C211 19.8(14)
C212 C21B C211 49.4(8)
C21B C213 C212 64.1(12)
C21B C213 C214 124.3(13)
C212 C213 C214 122.0(6)
C215 C214 C213 114.3(5)
C214 C215 C216 113.1(4)
C215 C216 P2' 114.8(3)

loop_
_geom_bond_atom_site_label_1
_geom_bond_atom_site_label_2
_geom_bond_distance
Pt1 C1 2.007(4)
Pt1 C21 2.057(4)
Pt1 P1 2.2943(11)
Pt1 P2 2.3057(11)
P1 C31 1.823(4)
P1 C41 1.827(4)
P1 C101 1.831(4)
Si1 C4 1.834(5)
Si1 C1A 1.853(16)
Si1 C1CC 1.840(10)
Si1 C1AA 1.862(10)
Si1 C1C 1.863(16)
Si1 C1B 1.884(16)
Si1 C1BB 1.933(10)
C1 C2 1.204(6)
C1B C1C 0.97(6)
C1B C1CC 1.37(4)
C1BB C1C 1.88(4)
P2 C61 1.811(4)
P2 C51 1.821(4)
P2 C116 1.823(4)
C2 C3 1.373(6)
C3 C4 1.212(6)
C21 C22 1.383(5)
C21 C26 1.394(6)
F22 C22 1.367(5)
C22 C23 1.378(6)
F23 C23 1.347(5)
C23 C24 1.371(6)
F24 C24 1.348(5)
C24 C25 1.373(6)
F25 C25 1.356(5)
C25 C26 1.368(6)
F26 C26 1.356(5)
C31 C32 1.387(6)
C31 C36 1.388(6)
C32 C33 1.393(6)
C33 C34 1.377(7)
C34 C35 1.384(7)
C35 C36 1.386(6)
C41 C42 1.384(6)
C41 C46 1.400(6)
C42 C43 1.390(6)
C43 C44 1.394(7)
C44 C45 1.376(7)
C45 C46 1.388(6)
C51 C52 1.392(6)
C51 C56 1.399(6)
C52 C53 1.380(6)
C53 C54 1.389(6)
C54 C55 1.378(6)
C55 C56 1.395(6)
C61 C66 1.399(6)
C61 C62 1.400(6)
C62 C63 1.385(6)
C63 C64 1.375(7)
C64 C65 1.379(7)
C65 C66 1.388(6)
C101 C102 1.531(6)
C102 C103 1.524(6)
C103 C104 1.566(8)
C104 C105 1.471(8)
C105 C106 1.473(10)
C106 C107 1.491(10)
C107 C108 1.458(10)
C108 C109 1.576(10)
C109 C110 1.515(8)
C110 C111 1.507(9)
C111 C112 1.534(8)
C112 C113 1.530(6)
C113 C114 1.511(7)
C114 C115 1.527(6)
C115 C116 1.519(6)
P1' C31' 1.808(4)
P1' C41' 1.827(4)
P1' C201 1.840(4)
P1' Pt2 2.3136(11)
C1' C2' 1.214(6)
C1' Pt2 2.004(4)
C1C' Si2 1.848(5)
C1B' Si2 1.852(5)
C1A' Si2 1.868(5)
Pt2 C21' 2.075(4)
Pt2 P2' 2.3113(11)
P2' C51' 1.827(4)
P2' C216 1.832(4)
P2' C61' 1.840(4)
Si2 C4' 1.830(5)
C2' C3' 1.367(6)
C3' C4' 1.218(6)
C21' C26' 1.374(6)
C21' C22' 1.388(6)
F22' C22' 1.361(5)
C22' C23' 1.372(6)
F23' C23' 1.353(6)
C23' C24' 1.374(8)
F24' C24' 1.352(5)
C24' C25' 1.360(7)
F25' C25' 1.348(6)
C25' C26' 1.392(6)
F26' C26' 1.356(5)
C31' C36' 1.383(6)
C31' C32' 1.408(6)
C32' C33' 1.366(7)
C33' C34' 1.386(7)
C34' C35' 1.351(7)
C35' C36' 1.400(7)
C41' C46' 1.388(6)
C41' C42' 1.393(7)
C42' C43' 1.399(7)
C43' C44' 1.365(9)
C44' C45' 1.376(9)
C45' C46' 1.396(7)
C51' C52' 1.382(6)
C51' C56' 1.393(6)
C52' C53' 1.393(6)
C53' C54' 1.378(7)
C54' C55' 1.369(7)
C55' C56' 1.377(6)
C61' C62' 1.385(6)
C61' C66' 1.392(6)
C62' C63' 1.385(6)
C63' C64' 1.374(7)
C64' C65' 1.381(6)
C65' C66' 1.386(6)
C201 C202 1.531(6)
C202 C203 1.534(6)
C203 C204 1.490(7)
C204 C205 1.541(7)
C205 C206 1.544(9)
C206 C207 1.472(8)
C207 C208 1.565(9)
C208 C209 1.487(9)
C209 C210 1.500(8)
C210 C21A 1.390(15)
C210 C211 1.544(10)
C211 C21A 0.81(3)
C211 C212 1.520(10)
C211 C21B 1.99(3)
C21A C21B 1.426(15)
C21A C212 1.59(3)
C212 C213 1.400(9)
C212 C21B 1.47(3)
C21B C213 1.369(15)
C213 C214 1.522(7)
C214 C215 1.517(7)
C215 C216 1.535(6)

loop_
_geom_torsion_atom_site_label_1
_geom_torsion_atom_site_label_2
_geom_torsion_atom_site_label_3
_geom_torsion_atom_site_label_4
_geom_torsion
C1 Pt1 P1 C31 68.51(19)
C21 Pt1 P1 C31 -112.76(18)
P2 Pt1 P1 C31 141.4(10)
C1 Pt1 P1 C41 -173.4(2)
C21 Pt1 P1 C41 5.31(19)
P2 Pt1 P1 C41 -100.6(11)
C1 Pt1 P1 C101 -51.2(2)
C21 Pt1 P1 C101 127.54(19)
P2 Pt1 P1 C101 21.7(11)
C21 Pt1 C1 C2 -2(15)
P1 Pt1 C1 C2 129(11)
P2 Pt1 C1 C2 -49(11)
C4 Si1 C1B C1C -101(3)
C1A Si1 C1B C1C 110(4)
C1CC Si1 C1B C1C 173(4)
C1AA Si1 C1B C1C 115(3)
C1BB Si1 C1B C1C 8(3)
C4 Si1 C1B C1CC 85.5(15)
C1A Si1 C1B C1CC -63(3)
C1AA Si1 C1B C1CC -59(2)
C1C Si1 C1B C1CC -173(4)
C1BB Si1 C1B C1CC -165.7(13)
C4 Si1 C1BB C1C 109.1(13)
C1A Si1 C1BB C1C -123(2)
C1CC Si1 C1BB C1C -17.2(14)
C1AA Si1 C1BB C1C -137.0(13)
C1B Si1 C1BB C1C -4(2)
C1CC C1B C1C Si1 10(6)
C1CC C1B C1C C1BB -2(11)
Si1 C1B C1C C1BB -11(5)
C4 Si1 C1C C1B 92(3)
C1A Si1 C1C C1B -88(4)
C1CC Si1 C1C C1B -5(3)
C1AA Si1 C1C C1B -95(4)
C1BB Si1 C1C C1B -171(4)
C4 Si1 C1C C1BB -96.5(10)
C1A Si1 C1C C1BB 83(3)
C1CC Si1 C1C C1BB 166.4(10)
C1AA Si1 C1C C1BB 76(2)
C1B Si1 C1C C1BB 171(4)
Si1 C1BB C1C C1B 13(5)
C1C C1B C1CC Si1 -10(6)
C4 Si1 C1CC C1B -108.9(17)
C1A Si1 C1CC C1B 128(2)
C1AA Si1 C1CC C1B 139.0(17)
C1C Si1 C1CC C1B 4(2)
C1BB Si1 C1CC C1B 19.0(18)
C1 Pt1 P2 C61 -92.20(19)
C21 Pt1 P2 C61 89.03(18)
P1 Pt1 P2 C61 -165.0(10)
C1 Pt1 P2 C51 147.28(19)
C21 Pt1 P2 C51 -31.49(18)
P1 Pt1 P2 C51 74.5(11)
C1 Pt1 P2 C116 28.3(2)
C21 Pt1 P2 C116 -150.48(19)
P1 Pt1 P2 C116 -44.5(11)
Pt1 C1 C2 C3 58(21)
C1 C2 C3 C4 76(28)
C2 C3 C4 Si1 72(34)
C1A Si1 C4 C3 -51(22)
C1CC Si1 C4 C3 -154(22)
C1AA Si1 C4 C3 -46(22)
C1C Si1 C4 C3 129(22)
C1B Si1 C4 C3 161(22)
C1BB Si1 C4 C3 65(22)
C1 Pt1 C21 C22 -130(6)
P1 Pt1 C21 C22 98.7(3)
P2 Pt1 C21 C22 -83.3(3)
C1 Pt1 C21 C26 48(6)
P1 Pt1 C21 C26 -83.1(3)
P2 Pt1 C21 C26 94.9(3)
C26 C21 C22 F22 178.9(4)
Pt1 C21 C22 F22 -2.8(5)
C26 C21 C22 C23 -1.3(6)
Pt1 C21 C22 C23 177.1(3)
F22 C22 C23 F23 1.0(6)
C21 C22 C23 F23 -178.9(4)
F22 C22 C23 C24 -179.1(4)
C21 C22 C23 C24 1.0(7)
F23 C23 C24 F24 1.0(7)
C22 C23 C24 F24 -178.9(4)
F23 C23 C24 C25 179.7(4)
C22 C23 C24 C25 -0.2(7)
F24 C24 C25 F25 -2.4(7)
C23 C24 C25 F25 178.9(4)
F24 C24 C25 C26 178.5(4)
C23 C24 C25 C26 -0.2(7)
F25 C25 C26 F26 -0.2(7)
C24 C25 C26 F26 179.0(4)
F25 C25 C26 C21 -179.2(4)
C24 C25 C26 C21 -0.1(7)
C22 C21 C26 F26 -178.3(4)
Pt1 C21 C26 F26 3.4(6)
C22 C21 C26 C25 0.8(6)
Pt1 C21 C26 C25 -177.6(4)
C41 P1 C31 C32 44.7(4)
C101 P1 C31 C32 -67.9(4)
Pt1 P1 C31 C32 169.8(3)
C41 P1 C31 C36 -133.1(4)
C101 P1 C31 C36 114.2(4)
Pt1 P1 C31 C36 -8.0(4)
C36 C31 C32 C33 0.4(7)
P1 C31 C32 C33 -177.4(4)
C31 C32 C33 C34 -0.5(8)
C32 C33 C34 C35 0.3(8)
C33 C34 C35 C36 0.0(8)
C34 C35 C36 C31 0.0(7)
C32 C31 C36 C35 -0.2(7)
P1 C31 C36 C35 177.7(4)
C31 P1 C41 C42 51.2(4)
C101 P1 C41 C42 162.9(3)
Pt1 P1 C41 C42 -73.2(4)
C31 P1 C41 C46 -131.7(4)
C101 P1 C41 C46 -20.0(4)
Pt1 P1 C41 C46 103.9(4)
C46 C41 C42 C43 -0.6(7)
P1 C41 C42 C43 176.6(4)
C41 C42 C43 C44 -0.2(7)
C42 C43 C44 C45 1.1(7)
C43 C44 C45 C46 -1.2(8)
C44 C45 C46 C41 0.4(8)
C42 C41 C46 C45 0.5(7)
P1 C41 C46 C45 -176.6(4)
C61 P2 C51 C52 -28.5(4)
C116 P2 C51 C52 -142.4(4)
Pt1 P2 C51 C52 95.3(4)
C61 P2 C51 C56 155.6(3)
C116 P2 C51 C56 41.7(4)
Pt1 P2 C51 C56 -80.6(3)
C56 C51 C52 C53 -1.2(6)
P2 C51 C52 C53 -177.1(3)
C51 C52 C53 C54 0.2(7)
C52 C53 C54 C55 0.3(7)
C53 C54 C55 C56 0.2(7)
C54 C55 C56 C51 -1.2(7)
C52 C51 C56 C55 1.7(6)
P2 C51 C56 C55 177.8(3)
C51 P2 C61 C66 137.5(3)
C116 P2 C61 C66 -110.3(3)
Pt1 P2 C61 C66 12.2(4)
C51 P2 C61 C62 -42.5(4)
C116 P2 C61 C62 69.7(4)
Pt1 P2 C61 C62 -167.8(3)
C66 C61 C62 C63 -0.1(6)
P2 C61 C62 C63 179.9(4)
C61 C62 C63 C64 -0.1(7)
C62 C63 C64 C65 0.7(8)
C63 C64 C65 C66 -1.0(7)
C64 C65 C66 C61 0.8(7)
C62 C61 C66 C65 -0.3(6)
P2 C61 C66 C65 179.7(3)
C31 P1 C101 C102 -170.5(3)
C41 P1 C101 C102 80.4(4)
Pt1 P1 C101 C102 -46.2(4)
P1 C101 C102 C103 174.0(4)
C101 C102 C103 C104 -71.8(6)
C102 C103 C104 C105 -171.5(5)
C103 C104 C105 C106 177.8(7)
C104 C105 C106 C107 -54.2(11)
C105 C106 C107 C108 -57.2(10)
C106 C107 C108 C109 -169.7(6)
C107 C108 C109 C110 -59.9(9)
C108 C109 C110 C111 -166.9(6)
C109 C110 C111 C112 -168.0(6)
C110 C111 C112 C113 -53.2(7)
C111 C112 C113 C114 -56.6(7)
C112 C113 C114 C115 -177.0(4)
C113 C114 C115 C116 -65.9(5)
C114 C115 C116 P2 -172.5(3)
C61 P2 C116 C115 -62.0(4)
C51 P2 C116 C115 50.7(4)
Pt1 P2 C116 C115 175.0(3)
C2' C1' Pt2 C21' -62(32)
C2' C1' Pt2 P2' -41(27)
C2' C1' Pt2 P1' 139(27)
C31' P1' Pt2 C1' -86.1(2)
C41' P1' Pt2 C1' 153.9(2)
C201 P1' Pt2 C1' 35.8(2)
C31' P1' Pt2 C21' 94.18(19)
C41' P1' Pt2 C21' -25.7(2)
C201 P1' Pt2 C21' -143.9(2)
C31' P1' Pt2 P2' -78(5)
C41' P1' Pt2 P2' 163(8)
C201 P1' Pt2 P2' 44(5)
C1' Pt2 P2' C51' 81.59(19)
C21' Pt2 P2' C51' -98.74(19)
P1' Pt2 P2' C51' 73(5)
C1' Pt2 P2' C216 -37.6(2)
C21' Pt2 P2' C216 142.0(2)
P1' Pt2 P2' C216 -46(5)
C1' Pt2 P2' C61' -161.9(2)
C21' Pt2 P2' C61' 17.8(2)
P1' Pt2 P2' C61' -170(18)
Pt2 C1' C2' C3' -89(28)
C1' C2' C3' C4' -8(11)
C2' C3' C4' Si2 9(10)
C1C' Si2 C4' C3' -167(2)
C1B' Si2 C4' C3' 71(2)
C1A' Si2 C4' C3' -47(2)
C1' Pt2 C21' C26' 121(11)
P2' Pt2 C21' C26' 100.2(3)
P1' Pt2 C21' C26' -79.7(4)
C1' Pt2 C21' C22' -59(11)
P2' Pt2 C21' C22' -80.0(3)
P1' Pt2 C21' C22' 100.1(3)
C26' C21' C22' F22' 179.7(4)
Pt2 C21' C22' F22' 0.0(6)
C26' C21' C22' C23' -1.7(6)
Pt2 C21' C22' C23' 178.5(4)
F22' C22' C23' F23' 0.8(7)
C21' C22' C23' F23' -177.8(4)
F22' C22' C23' C24' 179.0(4)
C21' C22' C23' C24' 0.4(7)
F23' C23' C24' F24' -1.3(8)
C22' C23' C24' F24' -179.5(4)
F23' C23' C24' C25' 178.5(5)
C22' C23' C24' C25' 0.3(8)
F24' C24' C25' F25' -1.2(7)
C23' C24' C25' F25' 179.0(4)
F24' C24' C25' C26' -179.8(4)
C23' C24' C25' C26' 0.4(8)
C22' C21' C26' F26' -178.7(4)
Pt2 C21' C26' F26' 1.1(6)
C22' C21' C26' C25' 2.4(6)
Pt2 C21' C26' C25' -177.8(3)
F25' C25' C26' F26' 0.5(6)
C24' C25' C26' F26' 179.2(4)
F25' C25' C26' C21' 179.5(4)
C24' C25' C26' C21' -1.8(7)
C41' P1' C31' C36' 135.3(4)
C201 P1' C31' C36' -117.0(4)
Pt2 P1' C31' C36' 12.0(4)
C41' P1' C31' C32' -50.9(4)
C201 P1' C31' C32' 56.8(4)
Pt2 P1' C31' C32' -174.2(3)
C36' C31' C32' C33' -0.8(7)
P1' C31' C32' C33' -174.8(4)
C31' C32' C33' C34' 2.0(8)
C32' C33' C34' C35' -1.7(8)
C33' C34' C35' C36' 0.3(9)
C32' C31' C36' C35' -0.6(7)
P1' C31' C36' C35' 173.3(4)
C34' C35' C36' C31' 0.9(8)
C31' P1' C41' C46' -28.6(4)
C201 P1' C41' C46' -136.6(4)
Pt2 P1' C41' C46' 97.2(4)
C31' P1' C41' C42' 158.5(4)
C201 P1' C41' C42' 50.6(4)
Pt2 P1' C41' C42' -75.7(4)
C46' C41' C42' C43' -1.7(7)
P1' C41' C42' C43' 171.2(4)
C41' C42' C43' C44' 0.9(8)
C42' C43' C44' C45' 0.5(8)
C43' C44' C45' C46' -1.2(9)
C42' C41' C46' C45' 1.0(7)
P1' C41' C46' C45' -171.7(4)
C44' C45' C46' C41' 0.4(8)
C216 P2' C51' C52' 154.6(4)
C61' P2' C51' C52' -96.3(4)
Pt2 P2' C51' C52' 29.0(4)
C216 P2' C51' C56' -31.8(4)
C61' P2' C51' C56' 77.3(4)
Pt2 P2' C51' C56' -157.3(3)
C56' C51' C52' C53' -1.6(7)
P2' C51' C52' C53' 172.2(4)
C51' C52' C53' C54' 0.9(8)
C52' C53' C54' C55' 1.1(8)
C53' C54' C55' C56' -2.2(8)
C54' C55' C56' C51' 1.5(8)
C52' C51' C56' C55' 0.5(7)
P2' C51' C56' C55' -173.2(4)
C51' P2' C61' C62' -130.6(4)
C216 P2' C61' C62' -22.5(4)
Pt2 P2' C61' C62' 106.8(4)
C51' P2' C61' C66' 52.5(4)
C216 P2' C61' C66' 160.7(3)
Pt2 P2' C61' C66' -70.1(4)
C66' C61' C62' C63' 0.4(6)
P2' C61' C62' C63' -176.5(4)
C61' C62' C63' C64' 1.0(7)
C62' C63' C64' C65' -1.2(7)
C63' C64' C65' C66' 0.1(7)
C64' C65' C66' C61' 1.3(7)
C62' C61' C66' C65' -1.5(6)
P2' C61' C66' C65' 175.5(3)
C31' P1' C201 C202 38.4(4)
C41' P1' C201 C202 147.7(3)
Pt2 P1' C201 C202 -89.6(3)
P1' C201 C202 C203 177.9(3)
C201 C202 C203 C204 -71.9(5)
C202 C203 C204 C205 -178.4(4)
C203 C204 C205 C206 179.4(5)
C204 C205 C206 C207 -76.4(8)
C205 C206 C207 C208 178.8(6)
C206 C207 C208 C209 -72.0(9)
C207 C208 C209 C210 -60.4(8)
C208 C209 C210 C21A 164.3(19)
C208 C209 C210 C211 -166.1(6)
C209 C210 C211 C21A -134(2)
C21A C210 C211 C212 -57(2)
C209 C210 C211 C212 168.6(6)
C21A C210 C211 C21B -35(2)
C209 C210 C211 C21B -169.5(9)
C212 C211 C21A C210 132.9(11)
C21B C211 C21A C210 108(2)
C212 C211 C21A C21B 25.2(19)
C210 C211 C21A C21B -108(2)
C210 C211 C21A C212 -132.9(11)
C21B C211 C21A C212 -25.2(19)
C209 C210 C21A C211 62(3)
C209 C210 C21A C21B -174.7(15)
C211 C210 C21A C21B 124(4)
C209 C210 C21A C212 122.3(17)
C211 C210 C21A C212 61(3)
C21A C211 C212 C213 24(2)
C210 C211 C212 C213 74.4(12)
C21B C211 C212 C213 44.5(10)
C21A C211 C212 C21B -20.3(19)
C210 C211 C212 C21B 29.9(12)
C210 C211 C212 C21A 50.2(16)
C21B C211 C212 C21A 20.3(19)
C211 C21A C212 C213 -159.4(17)
C210 C21A C212 C213 134(2)
C21B C21A C212 C213 45.3(11)
C211 C21A C212 C21B 155(2)
C210 C21A C212 C21B 88(3)
C210 C21A C212 C211 -67(2)
C21B C21A C212 C211 -155(2)
C211 C21A C21B C213 -76(3)
C210 C21A C21B C213 -171.8(19)
C212 C21A C21B C213 -48.0(13)
C211 C21A C21B C212 -28(2)
C210 C21A C21B C212 -124(2)
C210 C21A C21B C211 -96(3)
C212 C21A C21B C211 28(2)
C211 C212 C21B C213 134.2(10)
C21A C212 C21B C213 122.1(15)
C213 C212 C21B C21A -122.1(15)
C211 C212 C21B C21A 12.2(11)
C213 C212 C21B C211 -134.2(10)
C21A C212 C21B C211 -12.2(11)
C21A C211 C21B C213 107(3)
C212 C211 C21B C213 -38.2(9)
C210 C211 C21B C213 167.5(14)
C212 C211 C21B C21A -145(3)
C210 C211 C21B C21A 60(2)
C21A C211 C21B C212 145(3)
C210 C211 C21B C212 -154.3(10)
C21A C21B C213 C212 52.6(18)
C211 C21B C213 C212 33.2(7)
C21A C21B C213 C214 -60(2)
C212 C21B C213 C214 -112.5(11)
C211 C21B C213 C214 -79.2(15)
C211 C212 C213 C21B -56.2(14)
C21A C212 C213 C21B -44.4(11)
C21B C212 C213 C214 115.8(15)
C211 C212 C213 C214 59.5(15)
C21A C212 C213 C214 71.4(12)
C21B C213 C214 C215 -68.1(15)
C212 C213 C214 C215 -146.7(9)
C213 C214 C215 C216 -57.1(7)
C214 C215 C216 P2' -170.7(4)
C51' P2' C216 C215 -167.0(3)
C61' P2' C216 C215 86.9(4)
Pt2 P2' C216 C215 -43.1(4)
